data_8101540
loop_
_publ_author_name
'Braun, Markus'
'Frey, Wolfgang'

_publ_section_title
;
Crystal structure of bis(2-naphthylmethylammonium) lead tetrachloride, 
(C~11~H~9~NH~3~)~2~PbCl~4~
;
_journal_issue 3
_journal_name_full 'Zeitschrift f\"ur Kristallographie - New Crystal Structures'
_journal_page_first 333
_journal_page_last 334
_journal_volume 214
_journal_year 1999
_chemical_formula_sum 'C22 H24 Cl4 N2 Pb'
_chemical_formula_weight 665.42
_space_group_IT_number 55
_symmetry_cell_setting orthorhombic
_symmetry_space_group_name_Hall '-P 2 2ab'
_symmetry_space_group_name_H-M 'P b a m'
_cell_angle_alpha 90.00
_cell_angle_beta 90.00
_cell_angle_gamma 90.00
_cell_formula_units_Z 2
_cell_length_a 7.7485(15)
_cell_length_b 7.790(2)
_cell_length_c 20.859(3)
_cell_measurement_temperature 293(2)
_cell_volume 1259.0(4)
_diffrn_ambient_temperature 293(2)
_exptl_crystal_density_diffrn 1.755
_refine_ls_R_factor_obs 0.0479
_refine_ls_wR_factor_obs 0.1113
_cod_database_code 8101540

loop_
_symmetry_equiv_pos_as_xyz
'x, y, z'
'-x, -y, z'
'-x+1/2, y+1/2, -z'
'x+1/2, -y+1/2, -z'
'-x, -y, -z'
'x, y, -z'
'x-1/2, -y-1/2, z'
'-x-1/2, y-1/2, z'

loop_
_atom_site_aniso_label
_atom_site_aniso_U_11
_atom_site_aniso_U_22
_atom_site_aniso_U_33
_atom_site_aniso_U_23
_atom_site_aniso_U_13
_atom_site_aniso_U_12
Pb1 0.0863(8) 0.0348(5) 0.0340(5) 0.000 0.000 0.0211(5)
Cl1 0.054(2) 0.068(3) 0.044(2) 0.000 0.000 -0.001(2)
Cl2 0.053(2) 0.058(2) 0.053(2) 0.000 0.000 0.004(2)
C1 0.077(13) 0.052(9) 0.041(9) 0.000 0.000 0.011(10)
C1A 0.069(14) 0.165(25) 0.054(12) 0.000 0.000 -0.038(17)
N1 0.045(11) 0.039(9) 0.040(10) 0.001(8) 0.019(9) 0.001(8)
C2 0.137(15) 0.065(9) 0.059(9) 0.010(8) -0.017(10) -0.034(10)
C3 0.048(15) 0.053(16) 0.051(14) -0.018(11) 0.001(13) 0.012(12)
C4 0.067(17) 0.069(18) 0.038(13) 0.005(12) 0.015(13) -0.007(13)
C5 0.104(26) 0.090(22) 0.042(16) 0.014(16) 0.012(17) 0.000(20)
C6 0.126(29) 0.106(25) 0.045(13) 0.001(21) -0.014(21) 0.019(25)
C7 0.087(24) 0.117(29) 0.073(23) -0.017(22) -0.036(20) 0.003(22)
C8 0.081(21) 0.097(25) 0.073(21) -0.007(19) -0.019(19) -0.009(19)
C3A 0.106(25) 0.070(19) 0.051(16) -0.001(15) -0.008(18) -0.025(19)

loop_
_atom_site_label
_atom_site_type_symbol
_atom_site_fract_x
_atom_site_fract_y
_atom_site_fract_z
_atom_site_U_iso_or_equiv
_atom_site_thermal_displace_type
_atom_site_occupancy
_atom_site_calc_flag
_atom_site_refinement_flags
_atom_site_disorder_group
Pb1 Pb 0.0000 0.0000 0.0000 0.0517(4) Uani 1 d S .
Cl1 Cl 0.0000 0.0000 0.1367(2) 0.0556(10) Uani 1 d S .
Cl2 Cl 0.1778(6) 0.3211(6) 0.0000 0.0543(11) Uani 1 d S .
C1 C -0.5000 0.0000 0.2306(8) 0.057(4) Uani 1 d S .
C1A C -0.5000 0.0000 0.1602(11) 0.096(8) Uani 1 d S .
H1A1 H -0.5983 -0.0627 0.1440 0.144 Uiso 0.50 d P .
H1A2 H -0.5055 0.1161 0.1440 0.144 Uiso 0.50 d P .
N1 N -0.3963(23) -0.0785(22) 0.1206(8) 0.042(4) Uani 0.50 d P .
H1AN H -0.4273(23) -0.0551(22) 0.0804(8) 0.062 Uiso 0.50 calc PR .
H1BN H -0.4022(23) -0.1912(22) 0.1271(8) 0.062 Uiso 0.50 calc PR .
H1CN H -0.2886(23) -0.0427(22) 0.1271(8) 0.062 Uiso 0.50 calc PR .
C2 C -0.3689(24) 0.0842(20) 0.2617(7) 0.087(5) Uani 1 d . .
H2 H -0.3171(24) 0.1811(20) 0.2387(7) 0.104 Uiso 1 calc R 2
C3 C -0.3028(32) 0.0520(31) 0.3260(12) 0.051(6) Uani 0.50 d P .
C4 C -0.4186(36) -0.0503(34) 0.3609(12) 0.058(7) Uani 0.50 d P .
C5 C -0.3847(48) -0.0774(45) 0.4267(14) 0.079(9) Uani 0.50 d P .
H5 H -0.4599(48) -0.1457(45) 0.4503(14) 0.095 Uiso 0.50 calc PR .
C6 C -0.2486(56) -0.0084(52) 0.4561(13) 0.092(10) Uani 0.50 d P .
H6 H -0.2257(56) -0.0316(52) 0.4990(13) 0.111 Uiso 0.5 calc SR .
C7 C -0.1428(48) 0.0985(52) 0.4208(17) 0.092(11) Uani 0.50 d P .
H7 H -0.0516(48) 0.1527(52) 0.4416(17) 0.111 Uiso 0.50 calc PR .
C8 C -0.1660(33) 0.1288(29) 0.3559(10) 0.084(10) Uani 0.50 d P .
H8 H -0.0906(33) 0.1994(29) 0.3333(10) 0.101 Uiso 0.50 calc PR .
C3A C -0.4313(33) 0.1210(29) 0.3288(10) 0.076(9) Uani 0.50 d PR 2
H3A H -0.3040 0.1941 0.3515 0.091 Uiso 0.50 d P 2

loop_
_geom_bond_atom_site_label_1
_geom_bond_atom_site_label_2
_geom_bond_distance
_geom_bond_site_symmetry_2
_geom_bond_publ_flag
Pb1 Cl1 2.852(4) 5 ?
Pb1 Cl1 2.852(4) . ?
Pb1 Cl2 2.856(5) 5 ?
Pb1 Cl2 2.856(5) . ?
Pb1 Cl2 2.859(5) 7_565 ?
Pb1 Cl2 2.859(5) 3_545 ?
Cl2 Pb1 2.859(5) 3 ?
C1 C2 1.37(2) . ?
C1 C2 1.37(2) 2_455 ?
C1 C1A 1.47(3) . ?
C1A N1 1.30(2) 2_455 ?
C1A N1 1.30(2) . ?
C1A H1A1 0.966(8) . ?
C1A H1A2 0.966(8) . ?
N1 H1AN 0.89 . ?
N1 H1BN 0.89 . ?
N1 H1CN 0.89 . ?
C2 C3 1.46(3) . ?
C2 C3A 1.51(3) . ?
C2 H2 0.98 . ?
C3 C3A 1.13(3) . ?
C3 C8 1.37(3) . ?
C3 C4 1.40(4) . ?
C3 H3A 1.23(2) . ?
C4 C5 1.41(4) . ?
C4 C3A 1.45(4) 2_455 ?
C4 C4 1.48(5) 2_455 ?
C4 C3A 1.50(3) . ?
C5 C6 1.33(5) . ?
C5 H5 0.93 . ?
C6 C7 1.38(5) . ?
C6 C6 1.83(6) 6_556 ?
C6 H6 0.93 . ?
C7 C8 1.39(4) . ?
C7 H7 0.93 . ?
C8 H8 0.93 . ?
C8 H3A 1.19(3) . ?
C3A C4 1.45(4) 2_455 ?
C3A H3A 1.23(2) . ?
